data_7056519
loop_
_publ_author_name
'Dolai, Malay'
'Mondal, Abhishake'
'Liu, Jun-Liang'
'Mahammad, Ali'

_publ_section_title
;
 Three novel mononuclear Mn(III) based magnetic materials with square
 pyramidal versus octahedral geometries
;
_journal_name_full 'New J. Chem.'
_journal_paper_doi 10.1039/C7NJ02919E
_journal_year 2017
_chemical_formula_moiety 'C18 H18 Mn N5 O4'
_chemical_formula_sum 'C18 H18 Mn N5 O4'
_chemical_formula_weight 423.31
_space_group_crystal_system orthorhombic
_space_group_IT_number 61
_space_group_name_Hall '-P 2ac 2ab'
_space_group_name_H-M_alt 'P b c a'
_symmetry_space_group_name_Hall '-P 2ac 2ab'
_symmetry_space_group_name_H-M 'P b c a'
_atom_sites_solution_hydrogens geom
_audit_creation_method SHELXL-2014/7
_audit_update_record
;
2017-08-05 deposited with the CCDC.
2017-08-15 downloaded from the CCDC.
;
_cell_angle_alpha 90
_cell_angle_beta 90
_cell_angle_gamma 90
_cell_formula_units_Z 8
_cell_length_a 18.1502(8)
_cell_length_b 10.0629(4)
_cell_length_c 20.4381(9)
_cell_measurement_reflns_used 220
_cell_measurement_temperature 273(2)
_cell_measurement_theta_max 28.56
_cell_measurement_theta_min 1.99
_cell_volume 3732.9(3)
_computing_cell_refinement 'BRUKER SMART APEX II CCD'
_computing_data_collection 'BRUKER SMART APEX II CCD'
_computing_data_reduction 'BRUKER SAINT'
_computing_molecular_graphics 'Mercury 3.2'
_computing_publication_material 'WINGX V1.80.01'
_computing_structure_refinement 'SHELXL-2014/7 (Sheldrick, 2014)'
_computing_structure_solution 'SHELXL-2014/7 (Sheldrick, 2014)'
_diffrn_ambient_temperature 273(2)
_diffrn_measured_fraction_theta_full 1.000
_diffrn_measured_fraction_theta_max 0.991
_diffrn_measurement_device_type 'BRUKER SMART APEX-II CCD'
_diffrn_radiation_monochromator graphite
_diffrn_radiation_type MoK\a
_diffrn_radiation_wavelength 0.71073
_diffrn_reflns_av_R_equivalents 0.0680
_diffrn_reflns_av_unetI/netI 0.0494
_diffrn_reflns_Laue_measured_fraction_full 1.000
_diffrn_reflns_Laue_measured_fraction_max 0.991
_diffrn_reflns_limit_h_max 24
_diffrn_reflns_limit_h_min -24
_diffrn_reflns_limit_k_max 13
_diffrn_reflns_limit_k_min -13
_diffrn_reflns_limit_l_max 27
_diffrn_reflns_limit_l_min -27
_diffrn_reflns_number 58033
_diffrn_reflns_point_group_measured_fraction_full 1.000
_diffrn_reflns_point_group_measured_fraction_max 0.991
_diffrn_reflns_theta_full 25.242
_diffrn_reflns_theta_max 28.557
_diffrn_reflns_theta_min 1.993
_exptl_absorpt_coefficient_mu 0.743
_exptl_absorpt_correction_T_max 0.928
_exptl_absorpt_correction_T_min 0.867
_exptl_absorpt_correction_type empirical
_exptl_absorpt_process_details SADABS
_exptl_crystal_colour Brown
_exptl_crystal_density_diffrn 1.507
_exptl_crystal_description 'Block shaple'
_exptl_crystal_F_000 1744
_exptl_crystal_size_max 0.28
_exptl_crystal_size_mid 0.16
_exptl_crystal_size_min 0.10
_refine_diff_density_max 0.756
_refine_diff_density_min -0.424
_refine_diff_density_rms 0.058
_refine_ls_extinction_method none
_refine_ls_goodness_of_fit_ref 1.032
_refine_ls_hydrogen_treatment constr
_refine_ls_matrix_type full
_refine_ls_number_parameters 264
_refine_ls_number_reflns 4758
_refine_ls_number_restraints 0
_refine_ls_restrained_S_all 1.032
_refine_ls_R_factor_all 0.1282
_refine_ls_R_factor_gt 0.0634
_refine_ls_shift/su_max 0.000
_refine_ls_shift/su_mean 0.000
_refine_ls_structure_factor_coef Fsqd
_refine_ls_weighting_details 'w=1/[\s^2^(Fo^2^)+(0.0740P)^2^+2.6620P] where P=(Fo^2^+2Fc^2^)/3'
_refine_ls_weighting_scheme calc
_refine_ls_wR_factor_gt 0.1538
_refine_ls_wR_factor_ref 0.1800
_reflns_Friedel_coverage 0.000
_reflns_number_gt 2591
_reflns_number_total 4758
_reflns_threshold_expression 'I > 2\s(I)'
_cod_data_source_file c7nj02919e2.cif
_cod_data_source_block mkd-433
_cod_depositor_comments
;
The following automatic conversions were performed:

'_exptl_absorpt_correction_type' value 'Empirical' changed to
'empirical' according to
/home/data/users/saulius/crontab/automatic-downloads/rss-feeds/RSC/lib/dictionaries/cif_core.dic
dictionary named 'cif_core.dic' version 2.4.2 from 2011-04-26.

Automatic conversion script
Id: cif_fix_values 4973 2017-02-22 13:04:09Z antanas 
;
_cod_database_code 7056519
_shelx_shelxl_version_number 2014/7
_shelx_space_group_comment
;
The symmetry employed for this shelxl refinement is uniquely defined
by the following loop, which should always be used as a source of
symmetry information in preference to the above space-group names.
They are only intended as comments.
;

loop_
_space_group_symop_operation_xyz
'x, y, z'
'x+1/2, -y+1/2, -z'
'-x, y+1/2, -z+1/2'
'-x+1/2, -y, z+1/2'
'-x, -y, -z'
'-x-1/2, y-1/2, z'
'x, -y-1/2, z-1/2'
'x-1/2, y, -z-1/2'

loop_
_atom_site_label
_atom_site_type_symbol
_atom_site_fract_x
_atom_site_fract_y
_atom_site_fract_z
_atom_site_U_iso_or_equiv
_atom_site_adp_type
_atom_site_occupancy
_atom_site_site_symmetry_order
_atom_site_calc_flag
_atom_site_refinement_flags_posn
_atom_site_refinement_flags_adp
_atom_site_refinement_flags_occupancy
Mn1 Mn 0.13167(3) 0.22291(5) 0.16353(3) 0.0540(2) Uani 1 1 d . . .
O1 O 0.42737(14) 0.4216(3) 0.00957(16) 0.0808(9) Uani 1 1 d . . .
O4 O -0.18010(16) 0.4710(3) 0.06603(16) 0.0879(9) Uani 1 1 d . . .
N2 N 0.0641(2) 0.0831(3) 0.19377(15) 0.0596(8) Uani 1 1 d . . .
N1 N 0.20553(19) 0.0966(3) 0.19517(14) 0.0564(8) Uani 1 1 d . . .
O2 O 0.20339(13) 0.3139(2) 0.11589(13) 0.0593(7) Uani 1 1 d . . .
O3 O 0.05766(14) 0.3070(3) 0.11624(15) 0.0716(8) Uani 1 1 d . . .
C1 C 0.0999(3) -0.0335(4) 0.2243(2) 0.0756(13) Uani 1 1 d . . .
H1A H 0.1024 -0.1062 0.1931 0.091 Uiso 1 1 calc R U .
H1B H 0.0716 -0.0628 0.2618 0.091 Uiso 1 1 calc R U .
C2 C 0.1752(3) 0.0052(4) 0.2449(2) 0.0746(12) Uani 1 1 d . . .
H2A H 0.1735 0.0489 0.2872 0.090 Uiso 1 1 calc R U .
H2B H 0.2062 -0.0730 0.2487 0.090 Uiso 1 1 calc R U .
C3 C 0.2736(2) 0.0899(3) 0.17797(18) 0.0579(10) Uani 1 1 d . . .
H3 H 0.3018 0.0224 0.1964 0.070 Uiso 1 1 calc R U .
C4 C 0.3098(2) 0.1767(3) 0.13330(18) 0.0528(9) Uani 1 1 d . . .
C5 C 0.2737(2) 0.2865(3) 0.10491(17) 0.0502(8) Uani 1 1 d . . .
C6 C 0.3128(2) 0.3704(4) 0.06374(17) 0.0536(9) Uani 1 1 d . . .
H6 H 0.2895 0.4441 0.0457 0.064 Uiso 1 1 calc R U .
C7 C 0.3853(2) 0.3463(4) 0.0493(2) 0.0606(10) Uani 1 1 d . . .
C8 C 0.4213(2) 0.2358(4) 0.0767(2) 0.0751(13) Uani 1 1 d . . .
H8 H 0.4703 0.2186 0.0666 0.090 Uiso 1 1 calc R U .
C9 C 0.3842(2) 0.1549(4) 0.1177(2) 0.0683(11) Uani 1 1 d . . .
H9 H 0.4085 0.0827 0.1362 0.082 Uiso 1 1 calc R U .
C10 C 0.3950(2) 0.5374(5) -0.0182(2) 0.0828(14) Uani 1 1 d . . .
H10A H 0.3505 0.5135 -0.0407 0.124 Uiso 1 1 calc R U .
H10B H 0.4288 0.5771 -0.0485 0.124 Uiso 1 1 calc R U .
H10C H 0.3837 0.5997 0.0159 0.124 Uiso 1 1 calc R U .
C11 C -0.0061(3) 0.0889(3) 0.18925(19) 0.0653(11) Uani 1 1 d . . .
H11 H -0.0324 0.0205 0.2089 0.078 Uiso 1 1 calc R U .
C12 C -0.0483(2) 0.1896(4) 0.15718(19) 0.0607(10) Uani 1 1 d . . .
C13 C -0.0148(2) 0.2949(4) 0.12181(19) 0.0575(10) Uani 1 1 d . . .
C14 C -0.0588(2) 0.3895(4) 0.09080(19) 0.0629(10) Uani 1 1 d . . .
H14 H -0.0368 0.4591 0.0681 0.075 Uiso 1 1 calc R U .
C15 C -0.1335(2) 0.3807(5) 0.0936(2) 0.0660(11) Uani 1 1 d . . .
C16 C -0.1681(2) 0.2757(5) 0.1280(2) 0.0784(13) Uani 1 1 d . . .
H16 H -0.2192 0.2699 0.1298 0.094 Uiso 1 1 calc R U .
C17 C -0.1255(2) 0.1842(5) 0.1582(2) 0.0748(13) Uani 1 1 d . . .
H17 H -0.1483 0.1149 0.1805 0.090 Uiso 1 1 calc R U .
C18 C -0.1483(3) 0.5826(6) 0.0327(3) 0.1005(18) Uani 1 1 d . . .
H18A H -0.1169 0.6305 0.0622 0.151 Uiso 1 1 calc R U .
H18B H -0.1868 0.6402 0.0175 0.151 Uiso 1 1 calc R U .
H18C H -0.1199 0.5518 -0.0039 0.151 Uiso 1 1 calc R U .
N3 N 0.1177(7) 0.3437(14) 0.2387(5) 0.062(4) Uani 0.5 1 d . . P
N4 N 0.1196(4) 0.3144(6) 0.2923(3) 0.083(2) Uani 1 1 d . . .
N5 N 0.0997(7) 0.2780(8) 0.3444(4) 0.262(6) Uani 1 1 d . . .
N3A N 0.1368(6) 0.3371(10) 0.2634(6) 0.037(3) Uani 0.5 1 d . . P

loop_
_atom_site_aniso_label
_atom_site_aniso_U_11
_atom_site_aniso_U_22
_atom_site_aniso_U_33
_atom_site_aniso_U_23
_atom_site_aniso_U_13
_atom_site_aniso_U_12
Mn1 0.0689(4) 0.0338(3) 0.0594(4) 0.0066(2) 0.0128(3) 0.0001(2)
O1 0.0546(17) 0.080(2) 0.108(2) 0.0147(18) 0.0143(16) -0.0043(15)
O4 0.0616(19) 0.108(2) 0.094(2) 0.009(2) -0.0096(17) -0.0085(18)
N2 0.077(2) 0.0396(17) 0.062(2) 0.0028(14) 0.0138(17) -0.0056(15)
N1 0.084(2) 0.0347(15) 0.0501(18) 0.0040(13) 0.0066(16) 0.0028(14)
O2 0.0595(16) 0.0485(14) 0.0700(17) 0.0196(12) 0.0141(13) 0.0100(11)
O3 0.0593(18) 0.0632(17) 0.092(2) 0.0276(15) 0.0122(15) -0.0072(13)
C1 0.111(4) 0.040(2) 0.076(3) 0.016(2) 0.021(3) -0.001(2)
C2 0.110(4) 0.051(2) 0.062(3) 0.0147(19) 0.018(2) 0.013(2)
C3 0.080(3) 0.0337(18) 0.060(2) -0.0029(16) -0.006(2) 0.0089(18)
C4 0.067(2) 0.0367(17) 0.054(2) -0.0046(16) -0.0044(18) 0.0027(16)
C5 0.060(2) 0.0392(18) 0.051(2) -0.0031(16) 0.0011(17) 0.0037(16)
C6 0.055(2) 0.0474(19) 0.058(2) -0.0005(17) -0.0007(18) 0.0010(17)
C7 0.057(3) 0.053(2) 0.071(3) -0.002(2) 0.0024(19) -0.0025(18)
C8 0.052(2) 0.069(3) 0.104(4) 0.000(3) 0.005(2) 0.005(2)
C9 0.065(3) 0.049(2) 0.091(3) 0.000(2) -0.004(2) 0.0146(19)
C10 0.074(3) 0.078(3) 0.096(4) 0.023(3) 0.010(3) -0.007(2)
C11 0.098(3) 0.0359(19) 0.062(2) 0.0022(17) 0.019(2) -0.016(2)
C12 0.066(3) 0.054(2) 0.062(3) -0.0106(19) 0.0161(19) -0.0173(18)
C13 0.066(3) 0.053(2) 0.053(2) -0.0026(17) 0.0062(19) -0.0064(18)
C14 0.059(3) 0.068(3) 0.061(2) -0.002(2) 0.0105(19) -0.011(2)
C15 0.063(3) 0.076(3) 0.059(3) -0.007(2) -0.006(2) -0.006(2)
C16 0.057(3) 0.093(3) 0.085(3) -0.013(3) 0.010(2) -0.020(3)
C17 0.081(3) 0.064(3) 0.079(3) -0.007(2) 0.021(2) -0.020(2)
C18 0.078(3) 0.111(4) 0.113(4) 0.038(4) -0.023(3) 0.001(3)
N3 0.101(10) 0.042(4) 0.043(7) -0.003(5) 0.003(5) -0.006(5)
N4 0.115(5) 0.075(4) 0.059(4) -0.028(3) -0.002(3) 0.044(3)
N5 0.511(17) 0.145(7) 0.131(7) 0.017(5) 0.038(9) 0.107(8)
N3A 0.046(5) 0.022(4) 0.042(8) -0.018(5) 0.012(5) -0.006(3)

loop_
_atom_type_symbol
_atom_type_description
_atom_type_scat_dispersion_real
_atom_type_scat_dispersion_imag
_atom_type_scat_source
C C 0.0033 0.0016 'International Tables Vol C Tables 4.2.6.8 and 6.1.1.4'
H H 0.0000 0.0000 'International Tables Vol C Tables 4.2.6.8 and 6.1.1.4'
N N 0.0061 0.0033 'International Tables Vol C Tables 4.2.6.8 and 6.1.1.4'
O O 0.0106 0.0060 'International Tables Vol C Tables 4.2.6.8 and 6.1.1.4'
Mn Mn 0.3368 0.7283 'International Tables Vol C Tables 4.2.6.8 and 6.1.1.4'

loop_
_geom_angle_atom_site_label_1
_geom_angle_atom_site_label_2
_geom_angle_atom_site_label_3
_geom_angle
O3 Mn1 O2 90.54(11)
O3 Mn1 N1 164.24(13)
O2 Mn1 N1 90.77(12)
O3 Mn1 N2 92.22(13)
O2 Mn1 N2 161.88(12)
N1 Mn1 N2 81.85(14)
O3 Mn1 N3 91.8(3)
O2 Mn1 N3 101.1(4)
N1 Mn1 N3 103.4(3)
N2 Mn1 N3 96.7(4)
O3 Mn1 N3A 105.0(3)
O2 Mn1 N3A 100.7(3)
N1 Mn1 N3A 90.2(3)
N2 Mn1 N3A 95.9(3)
N3 Mn1 N3A 13.2(5)
C7 O1 C10 117.8(3)
C15 O4 C18 117.9(3)
C11 N2 C1 120.3(3)
C11 N2 Mn1 124.4(3)
C1 N2 Mn1 115.3(3)
C3 N1 C2 120.9(3)
C3 N1 Mn1 127.0(3)
C2 N1 Mn1 112.1(3)
C5 O2 Mn1 131.2(2)
C13 O3 Mn1 129.1(2)
N2 C1 C2 108.4(3)
N2 C1 H1A 110.0
C2 C1 H1A 110.0
N2 C1 H1B 110.0
C2 C1 H1B 110.0
H1A C1 H1B 108.4
N1 C2 C1 108.1(3)
N1 C2 H2A 110.1
C1 C2 H2A 110.1
N1 C2 H2B 110.1
C1 C2 H2B 110.1
H2A C2 H2B 108.4
N1 C3 C4 125.9(3)
N1 C3 H3 117.1
C4 C3 H3 117.1
C9 C4 C5 118.4(3)
C9 C4 C3 119.5(3)
C5 C4 C3 122.1(4)
O2 C5 C6 118.0(3)
O2 C5 C4 122.7(3)
C6 C5 C4 119.3(3)
C7 C6 C5 120.9(3)
C7 C6 H6 119.5
C5 C6 H6 119.5
O1 C7 C6 125.0(4)
O1 C7 C8 114.9(4)
C6 C7 C8 120.0(4)
C9 C8 C7 119.5(4)
C9 C8 H8 120.2
C7 C8 H8 120.2
C8 C9 C4 121.8(4)
C8 C9 H9 119.1
C4 C9 H9 119.1
O1 C10 H10A 109.5
O1 C10 H10B 109.5
H10A C10 H10B 109.5
O1 C10 H10C 109.5
H10A C10 H10C 109.5
H10B C10 H10C 109.5
N2 C11 C12 126.8(3)
N2 C11 H11 116.6
C12 C11 H11 116.6
C17 C12 C13 117.6(4)
C17 C12 C11 120.1(4)
C13 C12 C11 122.2(4)
O3 C13 C14 117.8(3)
O3 C13 C12 122.5(4)
C14 C13 C12 119.8(4)
C15 C14 C13 120.5(4)
C15 C14 H14 119.8
C13 C14 H14 119.8
C14 C15 O4 123.9(4)
C14 C15 C16 120.7(4)
O4 C15 C16 115.3(4)
C17 C16 C15 118.8(4)
C17 C16 H16 120.6
C15 C16 H16 120.6
C16 C17 C12 122.5(4)
C16 C17 H17 118.7
C12 C17 H17 118.7
O4 C18 H18A 109.5
O4 C18 H18B 109.5
H18A C18 H18B 109.5
O4 C18 H18C 109.5
H18A C18 H18C 109.5
H18B C18 H18C 109.5
N3A N3 N4 33.3(17)
N3A N3 Mn1 120(2)
N4 N3 Mn1 125.9(11)
N3A N4 N3 28.6(14)
N3A N4 N5 171.3(17)
N3 N4 N5 160.1(12)
N4 N5 N3A 3.3(6)
N3 N3A N4 118(3)
N3 N3A N5 124(2)
N4 N3A N5 5.5(11)
N3 N3A Mn1 46.9(19)
N4 N3A Mn1 123.4(12)
N5 N3A Mn1 126.6(6)

loop_
_geom_bond_atom_site_label_1
_geom_bond_atom_site_label_2
_geom_bond_distance
Mn1 O3 1.859(3)
Mn1 O2 1.866(2)
Mn1 N1 1.957(3)
Mn1 N2 1.966(3)
Mn1 N3 1.975(13)
Mn1 N3A 2.344(11)
O1 C7 1.348(5)
O1 C10 1.423(5)
O4 C15 1.363(5)
O4 C18 1.436(6)
N2 C11 1.279(5)
N2 C1 1.479(5)
N1 C3 1.286(5)
N1 C2 1.477(4)
O2 C5 1.325(4)
O3 C13 1.326(4)
C1 C2 1.482(6)
C1 H1A 0.9700
C1 H1B 0.9700
C2 H2A 0.9700
C2 H2B 0.9700
C3 C4 1.423(5)
C3 H3 0.9300
C4 C9 1.405(5)
C4 C5 1.409(5)
C5 C6 1.388(5)
C6 C7 1.370(5)
C6 H6 0.9300
C7 C8 1.406(6)
C8 C9 1.349(6)
C8 H8 0.9300
C9 H9 0.9300
C10 H10A 0.9600
C10 H10B 0.9600
C10 H10C 0.9600
C11 C12 1.429(6)
C11 H11 0.9300
C12 C17 1.403(6)
C12 C13 1.419(5)
C13 C14 1.394(5)
C14 C15 1.361(5)
C14 H14 0.9300
C15 C16 1.416(6)
C16 C17 1.351(6)
C16 H16 0.9300
C17 H17 0.9300
C18 H18A 0.9600
C18 H18B 0.9600
C18 H18C 0.9600
N3 N3A 0.617(12)
N3 N4 1.136(12)
N4 N3A 0.707(10)
N4 N5 1.183(9)
N5 N3A 1.885(13)
